data_4129335
loop_
_publ_author_name
'Noda, Hidetoshi'
'Bode, Jeffrey W.'

_publ_section_title
;
 Synthesis of chemically and configurationally stable monofluoro
 acylboronates: effect of ligand structure on their formation, properties,
 and reactivities.
;
_journal_issue 11
_journal_name_full 'Journal of the American Chemical Society'
_journal_page_first 3958
_journal_page_last 3966
_journal_paper_doi 10.1021/jacs.5b00822
_journal_volume 137
_journal_year 2015
_chemical_formula_moiety 'C16 H10 B Cl F N O3'
_chemical_formula_sum 'C16 H10 B Cl F N O3'
_chemical_formula_weight 329.51
_space_group_crystal_system triclinic
_space_group_IT_number 2
_space_group_name_Hall '-P 1'
_space_group_name_H-M_alt 'P -1'
_atom_sites_solution_hydrogens geom
_atom_sites_solution_primary iterative
_audit_creation_date 2014-12-18
_audit_creation_method
;
Olex2 1.2
(compiled 2014.11.28 svn.r3106 for OlexSys, GUI svn.r4959)
;
_cell_angle_alpha 75.314(4)
_cell_angle_beta 82.752(3)
_cell_angle_gamma 63.733(4)
_cell_formula_units_Z 2
_cell_length_a 7.4065(15)
_cell_length_b 8.0566(17)
_cell_length_c 13.665(3)
_cell_measurement_reflns_used 1107
_cell_measurement_temperature 100.0(2)
_cell_measurement_theta_max 26.90
_cell_measurement_theta_min 2.96
_cell_volume 707.2(3)
_computing_cell_refinement 'Bruker SAINT'
_computing_data_collection 'Bruker APEX2'
_computing_data_reduction 'Bruker SAINT'
_computing_molecular_graphics 'Olex2 (Dolomanov et al., 2009)'
_computing_publication_material 'Olex2 (Dolomanov et al., 2009)'
_computing_structure_refinement 'XL (Sheldrick, 2008)'
_computing_structure_solution 'olex2.solve (Bourhis et al., 2015)'
_diffrn_ambient_temperature 100.0(2)
_diffrn_detector 'Bruker APEX2 area detector'
_diffrn_detector_area_resol_mean 8.33
_diffrn_detector_type 'CCD area detector'
_diffrn_measured_fraction_theta_full 0.988
_diffrn_measured_fraction_theta_max 0.984
_diffrn_measurement_device 'kappa-stage diffractometer'
_diffrn_measurement_device_type ETH_LOC_ApexIID8_Mo
_diffrn_measurement_method '\w and \f scans'
_diffrn_radiation_monochromator 'focusing graphite'
_diffrn_radiation_probe x-ray
_diffrn_radiation_type MoK\a
_diffrn_radiation_wavelength 0.71073
_diffrn_reflns_av_R_equivalents 0.0389
_diffrn_reflns_av_unetI/netI 0.0719
_diffrn_reflns_Laue_measured_fraction_full 0.988
_diffrn_reflns_Laue_measured_fraction_max 0.984
_diffrn_reflns_limit_h_max 9
_diffrn_reflns_limit_h_min -9
_diffrn_reflns_limit_k_max 10
_diffrn_reflns_limit_k_min -10
_diffrn_reflns_limit_l_max 17
_diffrn_reflns_limit_l_min -17
_diffrn_reflns_number 5608
_diffrn_reflns_point_group_measured_fraction_full 0.988
_diffrn_reflns_point_group_measured_fraction_max 0.984
_diffrn_reflns_theta_full 25.242
_diffrn_reflns_theta_max 27.405
_diffrn_reflns_theta_min 2.892
_diffrn_source 'sealed tube'
_diffrn_standards_number 0
_exptl_absorpt_coefficient_mu 0.295
_exptl_absorpt_correction_T_max 0.7456
_exptl_absorpt_correction_T_min 0.6086
_exptl_absorpt_correction_type multi-scan
_exptl_absorpt_process_details
;
SADABS-2012/1 (Bruker,2012) was used for absorption correction.
wR2(int) was 0.0505 before and 0.0380 after correction.
The Ratio of minimum to maximum transmission is 0.8163.
The \l/2 correction factor is 0.0015.
;
_exptl_crystal_colour 'clear light yellow'
_exptl_crystal_colour_lustre clear
_exptl_crystal_colour_modifier light
_exptl_crystal_colour_primary yellow
_exptl_crystal_density_diffrn 1.547
_exptl_crystal_description needle
_exptl_crystal_F_000 336
_exptl_crystal_size_max 0.23
_exptl_crystal_size_mid 0.09
_exptl_crystal_size_min 0.01
_refine_diff_density_max 0.994
_refine_diff_density_min -0.354
_refine_diff_density_rms 0.077
_refine_ls_extinction_method none
_refine_ls_goodness_of_fit_ref 1.031
_refine_ls_hydrogen_treatment constr
_refine_ls_matrix_type full
_refine_ls_number_parameters 208
_refine_ls_number_reflns 3180
_refine_ls_number_restraints 260
_refine_ls_restrained_S_all 0.996
_refine_ls_R_factor_all 0.1035
_refine_ls_R_factor_gt 0.0598
_refine_ls_shift/su_max 0.001
_refine_ls_shift/su_mean 0.000
_refine_ls_structure_factor_coef Fsqd
_refine_ls_weighting_details 'w=1/[\s^2^(Fo^2^)+(0.0715P)^2^+0.5699P] where P=(Fo^2^+2Fc^2^)/3'
_refine_ls_weighting_scheme calc
_refine_ls_wR_factor_gt 0.1443
_refine_ls_wR_factor_ref 0.1626
_reflns_Friedel_coverage 0.000
_reflns_number_gt 2031
_reflns_number_total 3180
_reflns_threshold_expression 'I > 2\s(I)'
_cod_data_source_file ja5b00822_si_008.cif
_cod_data_source_block mo_jb131214_1_1_0m
_cod_database_code 4129335
_shelxl_version_number 2014/6
_shelx_space_group_comment
;
The symmetry employed for this shelxl refinement is uniquely defined
by the following loop, which should always be used as a source of
symmetry information in preference to the above space-group names.
They are only intended as comments.
;
_olex2_refinement_description
;
1. Fixed Uiso
 At 1.2 times of:
  All C(H) groups
2. Rigid bond restraints
 All non-hydrogen atoms
 with sigma for 1-2 distances of 0.01 and sigma for 1-3 distances of 0.01
3. Rigid body (RIGU) restrains
 All non-hydrogen atoms
 with sigma for 1-2 distances of 0.004 and sigma for 1-3 distances of 0.004
4.a Aromatic/amide H refined with riding coordinates:
 C9(H9), C10(H10), C13(H13), C14(H14), C15(H15), C16(H16), C18(H18), C19(H19),
 C21(H21), C23(H23)
;
_olex2_date_sample_data_collection 16.12.2014
_olex2_date_sample_submission 15.12.2014
_olex2_submission_original_sample_id jb131214_1_1
_olex2_submission_special_instructions 'No special instructions were received'

loop_
_space_group_symop_operation_xyz
'x, y, z'
'-x, -y, -z'

loop_
_atom_site_label
_atom_site_type_symbol
_atom_site_fract_x
_atom_site_fract_y
_atom_site_fract_z
_atom_site_U_iso_or_equiv
_atom_site_adp_type
_atom_site_occupancy
_atom_site_site_symmetry_order
_atom_site_calc_flag
_atom_site_refinement_flags_posn
_atom_site_refinement_flags_adp
Cl1 Cl 0.62427(15) -0.41965(14) 1.13898(6) 0.0375(3) Uani 1 1 d . U
F1 F 1.1741(3) -0.0142(3) 0.78955(15) 0.0344(5) Uani 1 1 d . U
O3 O 1.0800(3) 0.1089(3) 0.62369(15) 0.0202(5) Uani 1 1 d . U
O4 O 0.9193(4) 0.2934(3) 0.75199(16) 0.0249(5) Uani 1 1 d . U
N1 N 0.9576(4) 0.2526(3) 0.55200(19) 0.0182(5) Uani 1 1 d . U
O5 O 0.7169(3) 0.0717(3) 0.67887(16) 0.0268(6) Uani 1 1 d . U
C7 C 0.8174(4) 0.4194(4) 0.5780(2) 0.0143(6) Uani 1 1 d . U
C8 C 0.8001(4) 0.4363(4) 0.6786(2) 0.0150(6) Uani 1 1 d . U
C9 C 0.9845(5) 0.2313(4) 0.4565(2) 0.0182(6) Uani 1 1 d . U
H9 H 1.0837 0.1162 0.4409 0.022 Uiso 1 1 calc R .
C10 C 0.7262(5) 0.5456(4) 0.4005(2) 0.0199(6) Uani 1 1 d . U
H10 H 0.6477 0.6450 0.3475 0.024 Uiso 1 1 calc R .
C11 C 0.7758(5) -0.0776(4) 0.8511(2) 0.0196(6) Uani 1 1 d . U
C12 C 0.6968(4) 0.5715(4) 0.5008(2) 0.0166(6) Uani 1 1 d . U
C13 C 0.5584(5) 0.7403(4) 0.5293(2) 0.0213(7) Uani 1 1 d . U
H13 H 0.4746 0.8447 0.4800 0.026 Uiso 1 1 calc R .
C14 C 0.8668(5) 0.3784(4) 0.3794(2) 0.0209(7) Uani 1 1 d . U
H14 H 0.8850 0.3617 0.3119 0.025 Uiso 1 1 calc R .
C15 C 0.6653(5) 0.6023(5) 0.7028(2) 0.0239(7) Uani 1 1 d . U
H15 H 0.6529 0.6155 0.7708 0.029 Uiso 1 1 calc R .
C16 C 0.5448(5) 0.7535(5) 0.6283(2) 0.0239(7) Uani 1 1 d . U
H16 H 0.4514 0.8682 0.6467 0.029 Uiso 1 1 calc R .
C17 C 0.8248(5) 0.0282(4) 0.7515(2) 0.0219(7) Uani 1 1 d . U
C18 C 0.9056(5) -0.1588(5) 0.9336(2) 0.0277(8) Uani 1 1 d . U
H18 H 1.0260 -0.1423 0.9286 0.033 Uiso 1 1 calc R .
C19 C 0.5489(5) -0.2019(5) 0.9499(2) 0.0240(7) Uani 1 1 d . U
H19 H 0.4266 -0.2154 0.9563 0.029 Uiso 1 1 calc R .
C20 C 0.6839(5) -0.2862(5) 1.0287(2) 0.0240(7) Uani 1 1 d . U
C21 C 0.5954(5) -0.0979(5) 0.8619(2) 0.0211(7) Uani 1 1 d . U
H21 H 0.5033 -0.0389 0.8077 0.025 Uiso 1 1 calc R .
B22 B 1.0040(6) 0.1006(5) 0.7327(3) 0.0240(8) Uani 1 1 d . U
C23 C 0.8596(5) -0.2638(5) 1.0231(3) 0.0307(8) Uani 1 1 d . U
H23 H 0.9476 -0.3187 1.0790 0.037 Uiso 1 1 calc R .

loop_
_atom_site_aniso_label
_atom_site_aniso_U_11
_atom_site_aniso_U_22
_atom_site_aniso_U_33
_atom_site_aniso_U_23
_atom_site_aniso_U_13
_atom_site_aniso_U_12
Cl1 0.0400(6) 0.0474(6) 0.0226(4) 0.0011(4) -0.0001(4) -0.0214(5)
F1 0.0233(11) 0.0423(12) 0.0342(11) 0.0024(9) -0.0091(8) -0.0145(10)
O3 0.0151(11) 0.0164(11) 0.0208(11) -0.0004(8) -0.0026(8) -0.0007(9)
O4 0.0279(13) 0.0269(12) 0.0216(11) -0.0056(9) -0.0051(9) -0.0120(11)
N1 0.0150(13) 0.0169(13) 0.0218(12) -0.0008(10) -0.0028(10) -0.0072(11)
O5 0.0228(13) 0.0327(13) 0.0252(12) 0.0030(10) -0.0097(9) -0.0148(11)
C7 0.0094(13) 0.0127(13) 0.0224(14) -0.0054(10) 0.0015(10) -0.0059(11)
C8 0.0147(15) 0.0169(14) 0.0185(13) -0.0030(11) 0.0000(11) -0.0117(12)
C9 0.0163(16) 0.0197(15) 0.0228(14) -0.0097(11) 0.0020(11) -0.0094(13)
C10 0.0184(16) 0.0204(15) 0.0226(15) 0.0003(12) -0.0056(12) -0.0110(13)
C11 0.0164(16) 0.0181(15) 0.0227(14) -0.0061(11) -0.0048(11) -0.0041(13)
C12 0.0102(14) 0.0143(14) 0.0254(14) -0.0019(11) -0.0034(11) -0.0059(12)
C13 0.0131(15) 0.0166(15) 0.0328(17) -0.0036(12) -0.0021(12) -0.0056(13)
C14 0.0226(17) 0.0248(16) 0.0194(15) -0.0050(12) -0.0012(12) -0.0135(14)
C15 0.0244(17) 0.0269(16) 0.0244(16) -0.0096(12) 0.0054(13) -0.0140(14)
C16 0.0159(16) 0.0198(16) 0.0358(17) -0.0108(13) 0.0043(13) -0.0062(14)
C17 0.0204(16) 0.0173(16) 0.0269(16) -0.0048(12) -0.0061(12) -0.0058(14)
C18 0.0225(18) 0.0332(19) 0.0282(17) -0.0027(14) -0.0075(13) -0.0131(16)
C19 0.0223(17) 0.0287(17) 0.0223(15) -0.0085(13) -0.0011(12) -0.0104(15)
C20 0.0283(18) 0.0252(17) 0.0163(14) -0.0039(12) -0.0002(12) -0.0099(15)
C21 0.0207(16) 0.0240(16) 0.0181(14) -0.0056(12) -0.0044(12) -0.0075(14)
B22 0.0184(18) 0.0260(18) 0.0248(17) -0.0050(14) -0.0049(14) -0.0062(15)
C23 0.0291(19) 0.038(2) 0.0239(16) -0.0015(14) -0.0075(14) -0.0146(17)

loop_
_atom_type_symbol
_atom_type_description
_atom_type_scat_dispersion_real
_atom_type_scat_dispersion_imag
_atom_type_scat_source
C C 0.0033 0.0016 'International Tables Vol C Tables 4.2.6.8 and 6.1.1.4'
H H 0.0000 0.0000 'International Tables Vol C Tables 4.2.6.8 and 6.1.1.4'
B B 0.0013 0.0007 'International Tables Vol C Tables 4.2.6.8 and 6.1.1.4'
Cl Cl 0.1484 0.1585 'International Tables Vol C Tables 4.2.6.8 and 6.1.1.4'
F F 0.0171 0.0103 'International Tables Vol C Tables 4.2.6.8 and 6.1.1.4'
N N 0.0061 0.0033 'International Tables Vol C Tables 4.2.6.8 and 6.1.1.4'
O O 0.0106 0.0060 'International Tables Vol C Tables 4.2.6.8 and 6.1.1.4'

loop_
_geom_angle_atom_site_label_1
_geom_angle_atom_site_label_2
_geom_angle_atom_site_label_3
_geom_angle
N1 O3 B22 117.0(2)
C8 O4 B22 116.1(2)
O3 N1 C7 119.8(2)
C9 N1 O3 118.1(3)
C9 N1 C7 122.0(3)
N1 C7 C8 119.7(3)
N1 C7 C12 118.9(3)
C8 C7 C12 121.5(3)
O4 C8 C7 121.6(3)
O4 C8 C15 119.3(3)
C15 C8 C7 119.1(3)
N1 C9 H9 120.0
N1 C9 C14 120.1(3)
C14 C9 H9 120.0
C12 C10 H10 119.9
C14 C10 H10 119.9
C14 C10 C12 120.2(3)
C18 C11 C17 122.4(3)
C18 C11 C21 118.5(3)
C21 C11 C17 119.2(3)
C10 C12 C7 118.3(3)
C13 C12 C7 117.5(3)
C13 C12 C10 124.2(3)
C12 C13 H13 120.1
C16 C13 C12 119.9(3)
C16 C13 H13 120.1
C9 C14 H14 119.7
C10 C14 C9 120.5(3)
C10 C14 H14 119.7
C8 C15 H15 119.8
C8 C15 C16 120.5(3)
C16 C15 H15 119.8
C13 C16 C15 121.5(3)
C13 C16 H16 119.2
C15 C16 H16 119.2
O5 C17 C11 117.9(3)
O5 C17 B22 116.8(3)
C11 C17 B22 125.2(3)
C11 C18 H18 119.7
C23 C18 C11 120.6(3)
C23 C18 H18 119.7
C20 C19 H19 120.6
C21 C19 H19 120.6
C21 C19 C20 118.8(3)
C19 C20 Cl1 118.2(3)
C23 C20 Cl1 119.7(3)
C23 C20 C19 122.0(3)
C11 C21 H21 119.4
C19 C21 C11 121.3(3)
C19 C21 H21 119.4
F1 B22 O3 104.4(3)
F1 B22 O4 109.4(3)
F1 B22 C17 115.7(3)
O3 B22 C17 110.1(3)
O4 B22 O3 108.7(3)
O4 B22 C17 108.3(3)
C18 C23 H23 120.6
C20 C23 C18 118.7(3)
C20 C23 H23 120.6

loop_
_geom_bond_atom_site_label_1
_geom_bond_atom_site_label_2
_geom_bond_distance
Cl1 C20 1.748(3)
F1 B22 1.377(4)
O3 N1 1.357(3)
O3 B22 1.521(4)
O4 C8 1.360(4)
O4 B22 1.476(4)
N1 C7 1.388(4)
N1 C9 1.338(4)
O5 C17 1.233(4)
C7 C8 1.400(4)
C7 C12 1.424(4)
C8 C15 1.362(4)
C9 H9 0.9500
C9 C14 1.399(4)
C10 H10 0.9500
C10 C12 1.415(4)
C10 C14 1.364(4)
C11 C17 1.507(4)
C11 C18 1.402(4)
C11 C21 1.402(4)
C12 C13 1.409(4)
C13 H13 0.9500
C13 C16 1.372(5)
C14 H14 0.9500
C15 H15 0.9500
C15 C16 1.398(5)
C16 H16 0.9500
C17 B22 1.641(5)
C18 H18 0.9500
C18 C23 1.397(5)
C19 H19 0.9500
C19 C20 1.385(4)
C19 C21 1.381(4)
C20 C23 1.381(5)
C21 H21 0.9500
C23 H23 0.9500

loop_
_geom_torsion_atom_site_label_1
_geom_torsion_atom_site_label_2
_geom_torsion_atom_site_label_3
_geom_torsion_atom_site_label_4
_geom_torsion
Cl1 C20 C23 C18 179.1(3)
O3 N1 C7 C8 -1.5(4)
O3 N1 C7 C12 177.2(2)
O3 N1 C9 C14 -177.7(3)
O4 C8 C15 C16 178.2(3)
N1 O3 B22 F1 -161.8(2)
N1 O3 B22 O4 -45.1(3)
N1 O3 B22 C17 73.4(3)
N1 C7 C8 O4 0.7(4)
N1 C7 C8 C15 178.5(3)
N1 C7 C12 C10 -0.3(4)
N1 C7 C12 C13 -178.9(3)
N1 C9 C14 C10 1.1(4)
O5 C17 B22 F1 -149.8(3)
O5 C17 B22 O3 -31.7(4)
O5 C17 B22 O4 87.0(3)
C7 N1 C9 C14 -1.3(4)
C7 C8 C15 C16 0.4(4)
C7 C12 C13 C16 0.4(4)
C8 O4 B22 F1 157.3(3)
C8 O4 B22 O3 43.8(3)
C8 O4 B22 C17 -75.8(3)
C8 C7 C12 C10 178.5(3)
C8 C7 C12 C13 -0.1(4)
C8 C15 C16 C13 -0.1(5)
C9 N1 C7 C8 -177.9(3)
C9 N1 C7 C12 0.9(4)
C10 C12 C13 C16 -178.1(3)
C11 C17 B22 F1 33.5(5)
C11 C17 B22 O3 151.6(3)
C11 C17 B22 O4 -89.7(4)
C11 C18 C23 C20 0.0(5)
C12 C7 C8 O4 -178.0(3)
C12 C7 C8 C15 -0.2(4)
C12 C10 C14 C9 -0.5(4)
C12 C13 C16 C15 -0.3(5)
C14 C10 C12 C7 0.1(4)
C14 C10 C12 C13 178.6(3)
C17 C11 C18 C23 -176.8(3)
C17 C11 C21 C19 176.6(3)
C18 C11 C17 O5 170.0(3)
C18 C11 C17 B22 -13.4(5)
C18 C11 C21 C19 -2.7(5)
C19 C20 C23 C18 -2.5(5)
C20 C19 C21 C11 0.4(5)
C21 C11 C17 O5 -9.3(5)
C21 C11 C17 B22 167.3(3)
C21 C11 C18 C23 2.5(5)
C21 C19 C20 Cl1 -179.3(2)
C21 C19 C20 C23 2.3(5)
B22 O3 N1 C7 25.2(4)
B22 O3 N1 C9 -158.3(3)
B22 O4 C8 C7 -24.1(4)
B22 O4 C8 C15 158.1(3)
